data_1504966
loop_
_publ_author_name
'Chen, Xiaoqiang'
'Nam, Seong-Won'
'Jou, Min Jung'
'Kim, Youngmee'
'Kim, Sung-Jin'
'Park, Sungsu'
'Yoon, Juyoung'

_publ_section_title
;
 Hg2+ selective fluorescent and colorimetric sensor: its crystal structure
 and application to bioimaging.
;
_journal_issue 22
_journal_name_full 'Organic letters'
_journal_page_first 5235
_journal_page_last 5238
_journal_paper_doi 10.1021/ol8022598
_journal_volume 10
_journal_year 2008
_chemical_formula_sum 'C52 H48 Cl4 Hg2 N4 O4 S2'
_chemical_formula_weight 1400.04
_chemical_name_systematic
; 
 ? 
;
_space_group_IT_number 15
_symmetry_cell_setting monoclinic
_symmetry_space_group_name_Hall '-C 2yc'
_symmetry_space_group_name_H-M 'C 1 2/c 1'
_atom_sites_solution_hydrogens geom
_atom_sites_solution_primary direct
_atom_sites_solution_secondary difmap
_audit_creation_method SHELXL-97
_cell_angle_alpha 90.00
_cell_angle_beta 121.63(3)
_cell_angle_gamma 90.00
_cell_formula_units_Z 4
_cell_length_a 24.754(5)
_cell_length_b 15.233(3)
_cell_length_c 18.813(4)
_cell_measurement_reflns_used 2053
_cell_measurement_temperature 293(2)
_cell_measurement_theta_max 19.39
_cell_measurement_theta_min 2.37
_cell_volume 6040(3)
_computing_cell_refinement 'Bruker SMART'
_computing_data_collection 'Bruker SMART'
_computing_data_reduction 'Bruker SAINT'
_computing_molecular_graphics 'Bruker SHELXTL'
_computing_publication_material 'Bruker SHELXTL'
_computing_structure_refinement 'SHELXL-97 (Sheldrick, 1997)'
_computing_structure_solution 'SHELXS-97 (Sheldrick, 1990)'
_diffrn_ambient_temperature 293(2)
_diffrn_measured_fraction_theta_full 0.986
_diffrn_measured_fraction_theta_max 0.986
_diffrn_measurement_device_type 'CCD area detector'
_diffrn_measurement_method 'phi and omega scans'
_diffrn_radiation_monochromator graphite
_diffrn_radiation_source 'fine-focus sealed tube'
_diffrn_radiation_type MoK\a
_diffrn_radiation_wavelength 0.71073
_diffrn_reflns_av_R_equivalents 0.0641
_diffrn_reflns_av_sigmaI/netI 0.0998
_diffrn_reflns_limit_h_max 30
_diffrn_reflns_limit_h_min -28
_diffrn_reflns_limit_k_max 8
_diffrn_reflns_limit_k_min -18
_diffrn_reflns_limit_l_max 23
_diffrn_reflns_limit_l_min -22
_diffrn_reflns_number 16153
_diffrn_reflns_theta_full 26.00
_diffrn_reflns_theta_max 26.00
_diffrn_reflns_theta_min 1.65
_exptl_absorpt_coefficient_mu 5.365
_exptl_absorpt_correction_T_max 0.807
_exptl_absorpt_correction_T_min 0.732
_exptl_absorpt_correction_type multi-scan
_exptl_absorpt_process_details '(SADABS; Bruker, 1997)'
_exptl_crystal_colour red-brown
_exptl_crystal_density_diffrn 1.540
_exptl_crystal_density_meas ?
_exptl_crystal_density_method 'not measured'
_exptl_crystal_description rod
_exptl_crystal_F_000 2720
_exptl_crystal_size_max 0.20
_exptl_crystal_size_mid 0.05
_exptl_crystal_size_min 0.04
_refine_diff_density_max 2.405
_refine_diff_density_min -0.947
_refine_diff_density_rms 0.203
_refine_ls_extinction_method none
_refine_ls_goodness_of_fit_ref 0.977
_refine_ls_hydrogen_treatment constr
_refine_ls_matrix_type full
_refine_ls_number_parameters 321
_refine_ls_number_reflns 5830
_refine_ls_number_restraints 0
_refine_ls_restrained_S_all 0.977
_refine_ls_R_factor_all 0.1171
_refine_ls_R_factor_gt 0.0637
_refine_ls_shift/su_max 0.001
_refine_ls_shift/su_mean 0.000
_refine_ls_structure_factor_coef Fsqd
_refine_ls_weighting_details 'calc w=1/[\s^2^(Fo^2^)+(0.1240P)^2^+0.0000P] where P=(Fo^2^+2Fc^2^)/3'
_refine_ls_weighting_scheme calc
_refine_ls_wR_factor_gt 0.1979
_refine_ls_wR_factor_ref 0.2218
_reflns_number_gt 2985
_reflns_number_total 5830
_reflns_threshold_expression >2sigma(I)
_cod_data_source_file ol8022598_si_002.cif
_cod_data_source_block yk869sadc2c
_cod_depositor_comments
;
The following automatic conversions were performed:

'_symmetry_cell_setting' value 'Monoclinic' changed to 'monoclinic'
according to /home/saulius/struct/CIF-dictionaries/cif_core.dic
dictionary named 'cif_core.dic' version 2.4.1 from 2010-06-29.

Automatic conversion script
Id: cif_fix_values 1715 2011-07-08 13:25:40Z adriana 

The following automatic conversions were performed:

'_exptl_crystal_density_meas' value 'not measured' was changed to '?'
- the value is perceived as not measured.

Automatic conversion script
Id: cif_fix_values 3008 2015-01-20 13:52:24Z robertas 
;
_cod_original_cell_volume 6040(2)
_cod_original_sg_symbol_H-M C2/c
_cod_database_code 1504966

loop_
_symmetry_equiv_pos_as_xyz
'x, y, z'
'-x, y, -z+1/2'
'x+1/2, y+1/2, z'
'-x+1/2, y+1/2, -z+1/2'
'-x, -y, -z'
'x, -y, z-1/2'
'-x+1/2, -y+1/2, -z'
'x+1/2, -y+1/2, z-1/2'

loop_
_atom_site_label
_atom_site_type_symbol
_atom_site_fract_x
_atom_site_fract_y
_atom_site_fract_z
_atom_site_U_iso_or_equiv
_atom_site_adp_type
_atom_site_occupancy
_atom_site_symmetry_multiplicity
_atom_site_calc_flag
_atom_site_refinement_flags
C1 C 0.8674(4) 1.0615(7) 0.1080(6) 0.042(2) Uani 1 1 d .
C2 C 0.8056(4) 1.0587(7) 0.0237(6) 0.046(2) Uani 1 1 d .
C3 C 0.7800(5) 1.1358(8) -0.0230(7) 0.067(3) Uani 1 1 d .
H3 H 0.8031 1.1875 -0.0034 0.081 Uiso 1 1 calc R
C4 C 0.7236(5) 1.1381(7) -0.0944(8) 0.067(3) Uani 1 1 d .
H4 H 0.7074 1.1902 -0.1239 0.081 Uiso 1 1 calc R
C5 C 0.6892(5) 1.0582(9) -0.1237(7) 0.067(3) Uani 1 1 d .
H5 H 0.6507 1.0573 -0.1743 0.080 Uiso 1 1 calc R
C6 C 0.7120(4) 0.9830(7) -0.0783(6) 0.046(2) Uani 1 1 d .
H6 H 0.6880 0.9319 -0.0971 0.056 Uiso 1 1 calc R
C7 C 0.7711(4) 0.9814(6) -0.0039(5) 0.037(2) Uani 1 1 d .
C8 C 0.7950(4) 0.8974(6) 0.0425(5) 0.039(2) Uani 1 1 d .
C9 C 0.8449(4) 0.8514(7) 0.0434(5) 0.041(2) Uani 1 1 d .
C10 C 0.8769(4) 0.8799(7) 0.0024(6) 0.046(2) Uani 1 1 d .
H10 H 0.8638 0.9318 -0.0281 0.055 Uiso 1 1 calc R
C11 C 0.9257(4) 0.8340(8) 0.0065(6) 0.048(3) Uani 1 1 d .
C12 C 0.9441(4) 0.7541(7) 0.0484(6) 0.048(2) Uani 1 1 d .
C13 C 0.9124(5) 0.7233(7) 0.0882(6) 0.047(2) Uani 1 1 d .
H13 H 0.9248 0.6707 0.1177 0.056 Uiso 1 1 calc R
C14 C 0.8639(4) 0.7704(6) 0.0834(5) 0.037(2) Uani 1 1 d .
C15 C 0.7866(4) 0.7801(7) 0.1203(5) 0.043(2) Uani 1 1 d .
C16 C 0.7599(4) 0.7380(7) 0.1608(5) 0.045(2) Uani 1 1 d .
H16 H 0.7752 0.6835 0.1856 0.054 Uiso 1 1 calc R
C17 C 0.7114(4) 0.7762(7) 0.1642(5) 0.041(2) Uani 1 1 d .
C18 C 0.6894(4) 0.8634(7) 0.1261(6) 0.049(3) Uani 1 1 d .
C19 C 0.7162(4) 0.9010(7) 0.0862(5) 0.041(2) Uani 1 1 d .
H19 H 0.7022 0.9560 0.0617 0.049 Uiso 1 1 calc R
C20 C 0.7657(4) 0.8579(6) 0.0809(5) 0.032(2) Uani 1 1 d .
C21 C 0.9590(5) 0.8704(8) -0.0341(7) 0.064(3) Uani 1 1 d .
H21A H 0.9415 0.9269 -0.0576 0.096 Uiso 1 1 calc R
H21B H 0.9534 0.8314 -0.0775 0.096 Uiso 1 1 calc R
H21C H 1.0034 0.8764 0.0068 0.096 Uiso 1 1 calc R
C22 C 1.0166(6) 0.6239(9) 0.0934(8) 0.081(4) Uani 1 1 d .
H22A H 0.9851 0.5945 0.1008 0.097 Uiso 1 1 calc R
H22B H 1.0272 0.5859 0.0611 0.097 Uiso 1 1 calc R
C23 C 1.0733(7) 0.6427(10) 0.1746(11) 0.124(6) Uani 1 1 d .
H23A H 1.1016 0.6787 0.1669 0.186 Uiso 1 1 calc R
H23B H 1.0940 0.5886 0.2010 0.186 Uiso 1 1 calc R
H23C H 1.0614 0.6730 0.2090 0.186 Uiso 1 1 calc R
C24 C 0.6400(5) 0.9113(8) 0.1348(7) 0.064(3) Uani 1 1 d .
H24A H 0.6541 0.9165 0.1929 0.096 Uiso 1 1 calc R
H24B H 0.6008 0.8792 0.1064 0.096 Uiso 1 1 calc R
H24C H 0.6336 0.9688 0.1108 0.096 Uiso 1 1 calc R
C25 C 0.6966(6) 0.6504(9) 0.2329(8) 0.071(4) Uani 1 1 d .
H25A H 0.6597 0.6281 0.2326 0.085 Uiso 1 1 calc R
H25B H 0.7030 0.6139 0.1958 0.085 Uiso 1 1 calc R
C26 C 0.7510(7) 0.6429(11) 0.3160(9) 0.104(5) Uani 1 1 d .
H26A H 0.7847 0.6791 0.3212 0.156 Uiso 1 1 calc R
H26B H 0.7648 0.5828 0.3268 0.156 Uiso 1 1 calc R
H26C H 0.7400 0.6616 0.3556 0.156 Uiso 1 1 calc R
Cl1 Cl 1.06912(13) 1.2716(2) 0.23532(19) 0.0716(9) Uani 1 1 d .
Cl2 Cl 0.9063(4) 1.3556(6) 0.0285(4) 0.108(3) Uani 0.50 1 d P
Cl3 Cl 1.0000 1.4995(4) 0.2500 0.128(2) Uani 1 2 d S
Hg1 Hg 1.0000 1.12521(4) 0.2500 0.0546(3) Uani 1 2 d S
Hg2 Hg 0.96813(5) 1.36625(7) 0.17342(6) 0.0698(3) Uani 0.50 1 d P
N1 N 0.9914(4) 0.7078(7) 0.0499(6) 0.069(3) Uani 1 1 d .
N2 N 0.6835(4) 0.7392(6) 0.2009(5) 0.054(2) Uani 1 1 d .
O1 O 0.8711(3) 1.0292(5) 0.1692(4) 0.059(2) Uani 1 1 d .
O4 O 0.8348(3) 0.7359(4) 0.1210(4) 0.0462(16) Uani 1 1 d .
S1 S 0.92880(14) 1.1121(2) 0.10485(18) 0.0674(9) Uani 1 1 d .

loop_
_atom_site_aniso_label
_atom_site_aniso_U_11
_atom_site_aniso_U_22
_atom_site_aniso_U_33
_atom_site_aniso_U_23
_atom_site_aniso_U_13
_atom_site_aniso_U_12
C1 0.037(5) 0.035(6) 0.050(6) 0.000(5) 0.021(4) 0.000(5)
C2 0.043(5) 0.047(7) 0.043(5) -0.008(5) 0.020(4) -0.012(5)
C3 0.063(7) 0.055(8) 0.059(7) 0.018(6) 0.014(6) -0.012(7)
C4 0.060(7) 0.036(7) 0.091(9) 0.023(6) 0.029(6) 0.007(6)
C5 0.047(6) 0.083(10) 0.064(7) 0.024(7) 0.024(5) 0.017(7)
C6 0.042(5) 0.045(6) 0.047(6) 0.005(5) 0.020(5) -0.008(5)
C7 0.036(5) 0.038(6) 0.042(5) 0.002(4) 0.023(4) 0.000(5)
C8 0.033(5) 0.045(6) 0.034(5) -0.004(4) 0.015(4) 0.006(5)
C9 0.042(5) 0.048(7) 0.034(5) -0.002(4) 0.020(4) -0.003(5)
C10 0.048(5) 0.042(6) 0.051(6) -0.004(5) 0.029(4) -0.005(5)
C11 0.038(5) 0.062(7) 0.054(6) -0.008(5) 0.031(5) -0.005(6)
C12 0.050(6) 0.042(7) 0.066(6) -0.005(6) 0.041(5) 0.003(6)
C13 0.055(6) 0.031(6) 0.058(6) 0.003(5) 0.033(5) 0.004(5)
C14 0.040(5) 0.034(6) 0.036(5) -0.001(4) 0.019(4) -0.004(5)
C15 0.041(5) 0.051(7) 0.035(5) -0.006(5) 0.018(4) 0.000(5)
C16 0.055(6) 0.033(6) 0.052(6) 0.007(5) 0.033(5) -0.001(5)
C17 0.045(5) 0.039(6) 0.046(5) -0.003(5) 0.028(5) -0.001(5)
C18 0.036(5) 0.066(8) 0.044(5) -0.004(5) 0.021(4) -0.002(5)
C19 0.044(5) 0.044(6) 0.036(5) 0.002(4) 0.022(4) -0.003(5)
C20 0.038(5) 0.027(5) 0.036(5) -0.001(4) 0.023(4) -0.003(4)
C21 0.059(7) 0.072(9) 0.079(8) 0.000(6) 0.048(6) -0.006(7)
C22 0.069(8) 0.095(11) 0.102(10) 0.025(9) 0.061(8) 0.030(9)
C23 0.085(11) 0.094(13) 0.168(17) 0.045(12) 0.048(11) 0.020(10)
C24 0.058(7) 0.065(8) 0.086(8) 0.024(7) 0.049(6) 0.018(6)
C25 0.064(7) 0.085(10) 0.085(9) 0.011(7) 0.054(7) -0.002(7)
C26 0.091(10) 0.110(14) 0.110(12) 0.045(10) 0.052(10) 0.033(10)
Cl1 0.0538(15) 0.075(2) 0.101(2) -0.0142(18) 0.0510(16) -0.0119(16)
Cl2 0.111(6) 0.161(9) 0.057(4) 0.027(4) 0.048(4) 0.000(6)
Cl3 0.202(7) 0.074(4) 0.145(6) 0.000 0.116(6) 0.000
Hg1 0.0407(3) 0.0578(5) 0.0547(4) 0.000 0.0178(3) 0.000
Hg2 0.0784(7) 0.0724(8) 0.0742(7) 0.0061(5) 0.0509(5) 0.0044(6)
N1 0.054(5) 0.083(8) 0.078(6) 0.016(6) 0.040(5) 0.016(6)
N2 0.065(5) 0.048(6) 0.063(5) 0.023(5) 0.043(5) 0.007(5)
O1 0.056(4) 0.066(5) 0.047(4) 0.005(4) 0.021(3) -0.011(4)
O4 0.047(4) 0.045(4) 0.059(4) 0.005(4) 0.036(3) 0.004(4)
S1 0.0513(15) 0.090(3) 0.0556(16) -0.0051(16) 0.0246(13) -0.0226(17)

loop_
_atom_type_symbol
_atom_type_description
_atom_type_scat_dispersion_real
_atom_type_scat_dispersion_imag
_atom_type_scat_source
C C 0.0033 0.0016 'International Tables Vol C Tables 4.2.6.8 and 6.1.1.4'
H H 0.0000 0.0000 'International Tables Vol C Tables 4.2.6.8 and 6.1.1.4'
N N 0.0061 0.0033 'International Tables Vol C Tables 4.2.6.8 and 6.1.1.4'
O O 0.0106 0.0060 'International Tables Vol C Tables 4.2.6.8 and 6.1.1.4'
S S 0.1246 0.1234 'International Tables Vol C Tables 4.2.6.8 and 6.1.1.4'
Hg Hg -2.3894 9.2266 'International Tables Vol C Tables 4.2.6.8 and 6.1.1.4'
Cl Cl 0.1484 0.1585 'International Tables Vol C Tables 4.2.6.8 and 6.1.1.4'

loop_
_geom_angle_atom_site_label_1
_geom_angle_atom_site_label_2
_geom_angle_atom_site_label_3
_geom_angle
_geom_angle_site_symmetry_1
_geom_angle_site_symmetry_3
O1 C1 C2 121.0(9) . .
O1 C1 S1 125.7(7) . .
C2 C1 S1 113.4(7) . .
C7 C2 C3 119.2(9) . .
C7 C2 C1 120.0(9) . .
C3 C2 C1 120.5(9) . .
C4 C3 C2 122.9(11) . .
C4 C3 H3 118.6 . .
C2 C3 H3 118.6 . .
C3 C4 C5 117.7(10) . .
C3 C4 H4 121.2 . .
C5 C4 H4 121.2 . .
C6 C5 C4 120.7(10) . .
C6 C5 H5 119.6 . .
C4 C5 H5 119.6 . .
C5 C6 C7 121.0(10) . .
C5 C6 H6 119.5 . .
C7 C6 H6 119.5 . .
C2 C7 C6 118.5(9) . .
C2 C7 C8 122.3(8) . .
C6 C7 C8 119.2(8) . .
C20 C8 C9 117.8(8) . .
C20 C8 C7 121.3(8) . .
C9 C8 C7 120.7(8) . .
C14 C9 C8 119.4(8) . .
C14 C9 C10 115.8(9) . .
C8 C9 C10 124.8(9) . .
C11 C10 C9 122.6(10) . .
C11 C10 H10 118.7 . .
C9 C10 H10 118.7 . .
C10 C11 C12 119.7(9) . .
C10 C11 C21 119.4(10) . .
C12 C11 C21 120.9(9) . .
N1 C12 C11 119.2(9) . .
N1 C12 C13 122.0(10) . .
C11 C12 C13 118.9(9) . .
C14 C13 C12 120.3(9) . .
C14 C13 H13 119.8 . .
C12 C13 H13 119.8 . .
O4 C14 C13 117.0(8) . .
O4 C14 C9 120.4(8) . .
C13 C14 C9 122.6(8) . .
C20 C15 O4 121.3(8) . .
C20 C15 C16 123.2(9) . .
O4 C15 C16 115.5(9) . .
C17 C16 C15 120.6(9) . .
C17 C16 H16 119.7 . .
C15 C16 H16 119.7 . .
N2 C17 C16 123.5(9) . .
N2 C17 C18 118.3(8) . .
C16 C17 C18 118.2(8) . .
C19 C18 C17 119.0(9) . .
C19 C18 C24 121.0(10) . .
C17 C18 C24 119.9(9) . .
C18 C19 C20 121.7(9) . .
C18 C19 H19 119.1 . .
C20 C19 H19 119.1 . .
C15 C20 C8 120.6(8) . .
C15 C20 C19 117.2(8) . .
C8 C20 C19 122.0(8) . .
C11 C21 H21A 109.5 . .
C11 C21 H21B 109.5 . .
H21A C21 H21B 109.5 . .
C11 C21 H21C 109.5 . .
H21A C21 H21C 109.5 . .
H21B C21 H21C 109.5 . .
C23 C22 N1 107.8(12) . .
C23 C22 H22A 110.1 . .
N1 C22 H22A 110.1 . .
C23 C22 H22B 110.1 . .
N1 C22 H22B 110.1 . .
H22A C22 H22B 108.5 . .
C22 C23 H23A 109.5 . .
C22 C23 H23B 109.5 . .
H23A C23 H23B 109.5 . .
C22 C23 H23C 109.5 . .
H23A C23 H23C 109.5 . .
H23B C23 H23C 109.5 . .
C18 C24 H24A 109.5 . .
C18 C24 H24B 109.5 . .
H24A C24 H24B 109.5 . .
C18 C24 H24C 109.5 . .
H24A C24 H24C 109.5 . .
H24B C24 H24C 109.5 . .
C26 C25 N2 113.9(12) . .
C26 C25 H25A 108.8 . .
N2 C25 H25A 108.8 . .
C26 C25 H25B 108.8 . .
N2 C25 H25B 108.8 . .
H25A C25 H25B 107.7 . .
C25 C26 H26A 109.5 . .
C25 C26 H26B 109.5 . .
H26A C26 H26B 109.5 . .
C25 C26 H26C 109.5 . .
H26A C26 H26C 109.5 . .
H26B C26 H26C 109.5 . .
Hg2 Cl1 Hg2 54.83(7) . 2_755
Hg2 Cl1 Hg1 89.56(8) . .
Hg2 Cl1 Hg1 86.33(8) 2_755 .
Hg2 Cl3 Hg2 62.32(16) . 2_755
S1 Hg1 S1 170.31(18) 2_755 .
S1 Hg1 Cl1 94.27(10) 2_755 2_755
S1 Hg1 Cl1 93.15(11) . 2_755
S1 Hg1 Cl1 93.15(11) 2_755 .
S1 Hg1 Cl1 94.27(10) . .
Cl1 Hg1 Cl1 79.98(12) 2_755 .
Cl2 Hg2 Cl3 125.1(2) . .
Cl2 Hg2 Hg2 175.9(2) . 2_755
Cl3 Hg2 Hg2 58.84(8) . 2_755
Cl2 Hg2 Cl1 112.1(2) . .
Cl3 Hg2 Cl1 105.64(10) . .
Hg2 Hg2 Cl1 66.12(8) 2_755 .
Cl2 Hg2 Cl1 117.7(2) . 2_755
Cl3 Hg2 Cl1 100.56(10) . 2_755
Hg2 Hg2 Cl1 59.05(7) 2_755 2_755
Cl1 Hg2 Cl1 89.31(12) . 2_755
C12 N1 C22 124.9(9) . .
C17 N2 C25 123.3(9) . .
C14 O4 C15 120.4(8) . .
C1 S1 Hg1 97.7(3) . .

loop_
_geom_bond_atom_site_label_1
_geom_bond_atom_site_label_2
_geom_bond_distance
_geom_bond_site_symmetry_2
C1 O1 1.211(10) .
C1 C2 1.519(13) .
C1 S1 1.734(10) .
C2 C7 1.386(13) .
C2 C3 1.403(15) .
C3 C4 1.337(15) .
C3 H3 0.9300 .
C4 C5 1.420(16) .
C4 H4 0.9300 .
C5 C6 1.362(15) .
C5 H5 0.9300 .
C6 C7 1.397(13) .
C6 H6 0.9300 .
C7 C8 1.486(13) .
C8 C20 1.399(12) .
C8 C9 1.413(12) .
C9 C14 1.393(13) .
C9 C10 1.431(12) .
C10 C11 1.364(13) .
C10 H10 0.9300 .
C11 C12 1.391(14) .
C11 C21 1.491(13) .
C12 N1 1.356(12) .
C12 C13 1.417(13) .
C13 C14 1.360(12) .
C13 H13 0.9300 .
C14 O4 1.351(10) .
C15 C20 1.350(12) .
C15 O4 1.364(10) .
C15 C16 1.399(12) .
C16 C17 1.363(12) .
C16 H16 0.9300 .
C17 N2 1.331(11) .
C17 C18 1.473(14) .
C18 C19 1.362(12) .
C18 C24 1.506(13) .
C19 C20 1.438(12) .
C19 H19 0.9300 .
C21 H21A 0.9600 .
C21 H21B 0.9600 .
C21 H21C 0.9600 .
C22 C23 1.46(2) .
C22 N1 1.469(14) .
C22 H22A 0.9700 .
C22 H22B 0.9700 .
C23 H23A 0.9600 .
C23 H23B 0.9600 .
C23 H23C 0.9600 .
C24 H24A 0.9600 .
C24 H24B 0.9600 .
C24 H24C 0.9600 .
C25 C26 1.437(17) .
C25 N2 1.447(14) .
C25 H25A 0.9700 .
C25 H25B 0.9700 .
C26 H26A 0.9600 .
C26 H26B 0.9600 .
C26 H26C 0.9600 .
Cl1 Hg2 2.575(3) .
Cl1 Hg2 2.745(3) 2_755
Cl1 Hg1 2.911(3) .
Cl2 Hg2 2.330(7) .
Cl3 Hg2 2.372(5) .
Cl3 Hg2 2.372(5) 2_755
Hg1 S1 2.357(3) 2_755
Hg1 S1 2.357(3) .
Hg1 Cl1 2.911(3) 2_755
Hg2 Hg2 2.454(2) 2_755
Hg2 Cl1 2.745(3) 2_755

loop_
_geom_torsion_atom_site_label_1
_geom_torsion_atom_site_label_2
_geom_torsion_atom_site_label_3
_geom_torsion_atom_site_label_4
_geom_torsion
_geom_torsion_site_symmetry_1
_geom_torsion_site_symmetry_4
O1 C1 C2 C7 -45.4(14) . .
S1 C1 C2 C7 133.4(8) . .
O1 C1 C2 C3 128.3(11) . .
S1 C1 C2 C3 -52.9(12) . .
C7 C2 C3 C4 -1.1(18) . .
C1 C2 C3 C4 -174.9(11) . .
C2 C3 C4 C5 -0.6(19) . .
C3 C4 C5 C6 2.7(18) . .
C4 C5 C6 C7 -3.0(17) . .
C3 C2 C7 C6 0.8(14) . .
C1 C2 C7 C6 174.6(8) . .
C3 C2 C7 C8 -179.5(9) . .
C1 C2 C7 C8 -5.7(13) . .
C5 C6 C7 C2 1.2(14) . .
C5 C6 C7 C8 -178.4(9) . .
C2 C7 C8 C20 112.6(10) . .
C6 C7 C8 C20 -67.7(12) . .
C2 C7 C8 C9 -72.5(11) . .
C6 C7 C8 C9 107.1(10) . .
C20 C8 C9 C14 -1.4(13) . .
C7 C8 C9 C14 -176.4(8) . .
C20 C8 C9 C10 175.8(8) . .
C7 C8 C9 C10 0.8(14) . .
C14 C9 C10 C11 -4.1(14) . .
C8 C9 C10 C11 178.6(9) . .
C9 C10 C11 C12 3.1(15) . .
C9 C10 C11 C21 -176.7(9) . .
C10 C11 C12 N1 178.0(9) . .
C21 C11 C12 N1 -2.1(15) . .
C10 C11 C12 C13 -1.8(15) . .
C21 C11 C12 C13 178.1(9) . .
N1 C12 C13 C14 -178.2(9) . .
C11 C12 C13 C14 1.6(14) . .
C12 C13 C14 O4 178.3(8) . .
C12 C13 C14 C9 -2.9(14) . .
C8 C9 C14 O4 0.2(13) . .
C10 C9 C14 O4 -177.3(8) . .
C8 C9 C14 C13 -178.6(8) . .
C10 C9 C14 C13 3.9(13) . .
C20 C15 C16 C17 -2.0(15) . .
O4 C15 C16 C17 179.8(8) . .
C15 C16 C17 N2 179.2(9) . .
C15 C16 C17 C18 -1.5(13) . .
N2 C17 C18 C19 -178.1(9) . .
C16 C17 C18 C19 2.6(13) . .
N2 C17 C18 C24 4.6(14) . .
C16 C17 C18 C24 -174.7(9) . .
C17 C18 C19 C20 -0.4(14) . .
C24 C18 C19 C20 176.9(9) . .
O4 C15 C20 C8 -2.8(13) . .
C16 C15 C20 C8 179.1(8) . .
O4 C15 C20 C19 -177.8(7) . .
C16 C15 C20 C19 4.1(14) . .
C9 C8 C20 C15 2.7(13) . .
C7 C8 C20 C15 177.7(8) . .
C9 C8 C20 C19 177.5(8) . .
C7 C8 C20 C19 -7.5(13) . .
C18 C19 C20 C15 -2.8(13) . .
C18 C19 C20 C8 -177.8(8) . .
Hg2 Cl1 Hg1 S1 -122.09(10) . 2_755
Hg2 Cl1 Hg1 S1 -67.31(10) 2_755 2_755
Hg2 Cl1 Hg1 S1 64.14(11) . .
Hg2 Cl1 Hg1 S1 118.92(11) 2_755 .
Hg2 Cl1 Hg1 Cl1 -28.31(4) . 2_755
Hg2 Cl1 Hg1 Cl1 26.47(4) 2_755 2_755
Hg2 Cl3 Hg2 Cl2 178.9(2) 2_755 .
Hg2 Cl3 Hg2 Cl1 -48.66(8) 2_755 .
Hg2 Cl3 Hg2 Cl1 43.61(6) 2_755 2_755
Hg2 Cl1 Hg2 Cl2 -176.0(2) 2_755 .
Hg1 Cl1 Hg2 Cl2 -90.2(2) . .
Hg2 Cl1 Hg2 Cl3 44.64(8) 2_755 .
Hg1 Cl1 Hg2 Cl3 130.46(8) . .
Hg1 Cl1 Hg2 Hg2 85.82(7) . 2_755
Hg2 Cl1 Hg2 Cl1 -56.14(10) 2_755 2_755
Hg1 Cl1 Hg2 Cl1 29.68(7) . 2_755
C11 C12 N1 C22 178.4(11) . .
C13 C12 N1 C22 -1.8(17) . .
C23 C22 N1 C12 -96.7(14) . .
C16 C17 N2 C25 -7.2(16) . .
C18 C17 N2 C25 173.5(10) . .
C26 C25 N2 C17 84.7(13) . .
C13 C14 O4 C15 178.7(8) . .
C9 C14 O4 C15 -0.1(12) . .
C20 C15 O4 C14 1.5(13) . .
C16 C15 O4 C14 179.7(7) . .
O1 C1 S1 Hg1 -13.3(10) . .
C2 C1 S1 Hg1 168.0(7) . .
S1 Hg1 S1 C1 63.9(4) 2_755 .
Cl1 Hg1 S1 C1 -76.0(4) 2_755 .
Cl1 Hg1 S1 C1 -156.2(4) . .
